data_4036241
loop_
_publ_author_name
'Zhao, Ning'
'Xuan, Sunting'
'Fronczek, Frank R.'
'Smith, Kevin M.'
'Vicente, M Gra\,ca H'

_publ_section_title
;
 Stepwise Polychlorination of 8-Chloro-BODIPY and Regioselective
 Functionalization of 2,3,5,6,8-Pentachloro-BODIPY.
;
_journal_issue 16
_journal_name_full 'The Journal of organic chemistry'
_journal_page_first 8377
_journal_page_last 8383
_journal_paper_doi 10.1021/acs.joc.5b01147
_journal_volume 80
_journal_year 2015
_chemical_formula_moiety 'C9 H2 B Cl5 F2 N2'
_chemical_formula_sum 'C9 H2 B Cl5 F2 N2'
_chemical_formula_weight 364.19
_space_group_IT_number 2
_space_group_name_Hall '-P 1'
_space_group_name_H-M_alt 'P -1'
_symmetry_cell_setting triclinic
_symmetry_space_group_name_Hall '-P 1'
_symmetry_space_group_name_H-M 'P -1'
_atom_sites_solution_hydrogens geom
_atom_sites_solution_primary direct
_atom_sites_solution_secondary difmap
_audit_creation_method SHELXL-97
_cell_angle_alpha 100.657(3)
_cell_angle_beta 94.187(2)
_cell_angle_gamma 94.041(2)
_cell_formula_units_Z 4
_cell_length_a 9.4931(4)
_cell_length_b 9.6953(4)
_cell_length_c 13.8865(6)
_cell_measurement_reflns_used 8626
_cell_measurement_temperature 160.0(5)
_cell_measurement_theta_max 30.40
_cell_measurement_theta_min 2.37
_cell_volume 1248.09(9)
_computing_cell_refinement 'Bruker SAINT'
_computing_data_collection 'Bruker APEX2'
_computing_data_reduction 'Bruker SAINT'
_computing_molecular_graphics 'ORTEP-3 for Windows (Farrugia, 2012)'
_computing_publication_material 'SHELXL-97 (Sheldrick, 2008)'
_computing_structure_refinement 'SHELXL-97 (Sheldrick, 2008)'
_computing_structure_solution 'SHELXS-97 (Sheldrick, 2008)'
_diffrn_ambient_temperature 160.0(5)
_diffrn_measured_fraction_theta_full 1.000
_diffrn_measured_fraction_theta_max 0.999
_diffrn_measurement_device_type 'Bruker Kappa APEX-II DUO'
_diffrn_measurement_method '\f and \w scans'
_diffrn_radiation_monochromator 'TRIUMPH curved graphite'
_diffrn_radiation_source 'fine-focus sealed tube'
_diffrn_radiation_type MoK\a
_diffrn_radiation_wavelength 0.71073
_diffrn_reflns_av_R_equivalents 0.0425
_diffrn_reflns_av_sigmaI/netI 0.0462
_diffrn_reflns_limit_h_max 13
_diffrn_reflns_limit_h_min -13
_diffrn_reflns_limit_k_max 13
_diffrn_reflns_limit_k_min -11
_diffrn_reflns_limit_l_max 19
_diffrn_reflns_limit_l_min -19
_diffrn_reflns_number 33900
_diffrn_reflns_theta_full 25.00
_diffrn_reflns_theta_max 30.55
_diffrn_reflns_theta_min 1.50
_exptl_absorpt_coefficient_mu 1.168
_exptl_absorpt_correction_T_max 0.9770
_exptl_absorpt_correction_T_min 0.8204
_exptl_absorpt_correction_type multi-scan
_exptl_absorpt_process_details 'SADABS (Sheldrick, 2004)'
_exptl_crystal_colour red
_exptl_crystal_density_diffrn 1.938
_exptl_crystal_density_method 'not measured'
_exptl_crystal_description lath
_exptl_crystal_F_000 712
_exptl_crystal_size_max 0.18
_exptl_crystal_size_mid 0.13
_exptl_crystal_size_min 0.02
_refine_diff_density_max 0.423
_refine_diff_density_min -0.389
_refine_diff_density_rms 0.074
_refine_ls_extinction_method none
_refine_ls_goodness_of_fit_ref 1.018
_refine_ls_hydrogen_treatment constr
_refine_ls_matrix_type full
_refine_ls_number_parameters 343
_refine_ls_number_reflns 7628
_refine_ls_number_restraints 0
_refine_ls_restrained_S_all 1.018
_refine_ls_R_factor_all 0.0631
_refine_ls_R_factor_gt 0.0351
_refine_ls_shift/su_max 0.001
_refine_ls_shift/su_mean 0.000
_refine_ls_structure_factor_coef Fsqd
_refine_ls_weighting_details 'calc w=1/[\s^2^(Fo^2^)+(0.0319P)^2^+0.2098P] where P=(Fo^2^+2Fc^2^)/3'
_refine_ls_weighting_scheme calc
_refine_ls_wR_factor_gt 0.0686
_refine_ls_wR_factor_ref 0.0764
_reflns_number_gt 5480
_reflns_number_total 7628
_reflns_threshold_expression I>2\s(I)
_cod_data_source_file jo5b01147_si_010.cif
_cod_data_source_block NZhao36
_cod_depositor_comments
;
The following automatic conversions were performed:

data item '_symmetry_cell_setting' value 'Triclinic' was changed to
'triclinic' in accordance with the
/home/saulius/struct/COD-crude-data/automatic-downloads/DataCite-retrospective/ACS/depositions/lib/dictionaries/cif_core.dic
dictionary named 'cif_core.dic' version 2.4.2 last updated on
2011-04-26.

Automatic conversion script
Id: cif_fix_values 6909 2019-04-08 15:41:33Z antanas 
;
_cod_original_sg_symbol_Hall '-P 1 '
_cod_original_sg_symbol_H-M 'P -1   '
_cod_database_code 4036241

loop_
_symmetry_equiv_pos_as_xyz
'x, y, z'
'-x, -y, -z'

loop_
_atom_site_label
_atom_site_type_symbol
_atom_site_fract_x
_atom_site_fract_y
_atom_site_fract_z
_atom_site_U_iso_or_equiv
_atom_site_adp_type
_atom_site_occupancy
_atom_site_symmetry_multiplicity
_atom_site_calc_flag
_atom_site_refinement_flags
Cl1 Cl 1.12398(5) 0.84521(5) 0.58873(3) 0.02577(10) Uani 1 1 d .
Cl2 Cl 1.16434(5) 0.94751(5) 0.37265(3) 0.03018(11) Uani 1 1 d .
Cl3 Cl 0.67012(5) 0.53944(5) 0.22752(3) 0.02595(11) Uani 1 1 d .
Cl4 Cl 0.46642(6) 0.17826(5) 0.49834(4) 0.03154(11) Uani 1 1 d .
Cl5 Cl 0.69081(5) 0.39959(5) 0.66823(3) 0.02832(11) Uani 1 1 d .
F1 F 0.79250(11) 0.71516(10) 0.62749(7) 0.0241(2) Uani 1 1 d .
F2 F 0.96049(11) 0.56004(10) 0.60418(7) 0.0235(2) Uani 1 1 d .
N1 N 0.90774(15) 0.69218(14) 0.47657(9) 0.0158(3) Uani 1 1 d .
N2 N 0.73614(15) 0.50254(14) 0.50680(9) 0.0170(3) Uani 1 1 d .
C1 C 1.01923(19) 0.78682(17) 0.48363(12) 0.0187(4) Uani 1 1 d .
C2 C 1.0337(2) 0.82802(17) 0.39248(12) 0.0208(4) Uani 1 1 d .
C3 C 0.92709(19) 0.75567(17) 0.32722(12) 0.0209(4) Uani 1 1 d .
H3 H 0.9093 0.7622 0.2601 0.025 Uiso 1 1 calc R
C4 C 0.84885(19) 0.66937(17) 0.37920(11) 0.0178(3) Uani 1 1 d .
C5 C 0.73932(19) 0.56544(17) 0.34773(11) 0.0179(3) Uani 1 1 d .
C6 C 0.68352(19) 0.47997(17) 0.40822(11) 0.0177(3) Uani 1 1 d .
C7 C 0.57953(19) 0.36534(18) 0.38888(13) 0.0211(4) Uani 1 1 d .
H7 H 0.5269 0.3273 0.3278 0.025 Uiso 1 1 calc R
C8 C 0.56937(19) 0.31917(17) 0.47665(13) 0.0211(4) Uani 1 1 d .
C9 C 0.6650(2) 0.40677(18) 0.54712(12) 0.0201(4) Uani 1 1 d .
B1 B 0.8524(2) 0.6198(2) 0.55981(13) 0.0184(4) Uani 1 1 d .
Cl6 Cl 0.03217(6) -0.32166(5) 0.81791(3) 0.03183(12) Uani 1 1 d .
Cl7 Cl -0.10045(6) -0.34161(6) 1.03619(4) 0.03641(13) Uani 1 1 d .
Cl8 Cl 0.29568(6) 0.15690(5) 1.18900(3) 0.03326(12) Uani 1 1 d .
Cl9 Cl 0.65576(6) 0.38374(6) 0.91662(4) 0.03838(13) Uani 1 1 d .
Cl10 Cl 0.48317(6) 0.11708(5) 0.74488(3) 0.03552(13) Uani 1 1 d .
F3 F 0.16291(12) 0.00033(12) 0.79435(7) 0.0301(3) Uani 1 1 d .
F4 F 0.32907(12) -0.15650(11) 0.80139(7) 0.0293(3) Uani 1 1 d .
N3 N 0.18367(16) -0.10695(15) 0.93699(10) 0.0204(3) Uani 1 1 d .
N4 N 0.36940(17) 0.07240(15) 0.90737(10) 0.0214(3) Uani 1 1 d .
C10 C 0.0833(2) -0.21423(19) 0.92686(12) 0.0225(4) Uani 1 1 d .
C11 C 0.0285(2) -0.2195(2) 1.01795(13) 0.0256(4) Uani 1 1 d .
C12 C 0.0976(2) -0.1108(2) 1.08629(13) 0.0256(4) Uani 1 1 d .
H12 H 0.0827 -0.0874 1.1541 0.031 Uiso 1 1 calc R
C13 C 0.1946(2) -0.04089(19) 1.03604(12) 0.0217(4) Uani 1 1 d .
C14 C 0.2902(2) 0.07622(19) 1.06842(12) 0.0229(4) Uani 1 1 d .
C15 C 0.3782(2) 0.13230(18) 1.00759(12) 0.0223(4) Uani 1 1 d .
C16 C 0.4790(2) 0.24914(19) 1.02666(13) 0.0265(4) Uani 1 1 d .
H16 H 0.5064 0.3089 1.0885 0.032 Uiso 1 1 calc R
C17 C 0.5303(2) 0.26005(19) 0.93810(14) 0.0267(4) Uani 1 1 d .
C18 C 0.4607(2) 0.15033(19) 0.86627(13) 0.0245(4) Uani 1 1 d .
B2 B 0.2600(2) -0.0520(2) 0.85344(13) 0.0221(4) Uani 1 1 d .

loop_
_atom_site_aniso_label
_atom_site_aniso_U_11
_atom_site_aniso_U_22
_atom_site_aniso_U_33
_atom_site_aniso_U_23
_atom_site_aniso_U_13
_atom_site_aniso_U_12
Cl1 0.0242(3) 0.0278(2) 0.02186(19) -0.00061(17) -0.00252(17) -0.00307(18)
Cl2 0.0281(3) 0.0279(2) 0.0352(2) 0.00931(19) 0.00765(19) -0.0069(2)
Cl3 0.0300(3) 0.0304(2) 0.01570(17) 0.00390(17) -0.00404(16) -0.00215(19)
Cl4 0.0300(3) 0.0232(2) 0.0423(3) 0.0118(2) 0.0034(2) -0.00657(19)
Cl5 0.0351(3) 0.0309(2) 0.02188(19) 0.01179(18) 0.00629(18) 0.0006(2)
F1 0.0321(7) 0.0216(5) 0.0178(5) -0.0006(4) 0.0082(4) 0.0034(5)
F2 0.0260(6) 0.0242(5) 0.0202(5) 0.0058(4) -0.0023(4) 0.0025(4)
N1 0.0179(8) 0.0156(6) 0.0137(6) 0.0021(5) 0.0020(5) 0.0009(6)
N2 0.0193(8) 0.0169(7) 0.0149(6) 0.0033(5) 0.0033(5) 0.0004(6)
C1 0.0186(9) 0.0167(8) 0.0200(7) 0.0007(6) 0.0021(6) 0.0030(7)
C2 0.0222(10) 0.0174(8) 0.0238(8) 0.0054(7) 0.0064(7) 0.0001(7)
C3 0.0241(10) 0.0212(8) 0.0183(7) 0.0065(7) 0.0024(7) 0.0016(7)
C4 0.0207(10) 0.0185(8) 0.0146(7) 0.0037(6) 0.0021(6) 0.0035(7)
C5 0.0207(9) 0.0197(8) 0.0131(7) 0.0015(6) 0.0012(6) 0.0047(7)
C6 0.0189(9) 0.0174(8) 0.0164(7) 0.0015(6) 0.0026(6) 0.0023(7)
C7 0.0188(10) 0.0196(8) 0.0233(8) 0.0009(7) -0.0001(7) 0.0015(7)
C8 0.0199(10) 0.0155(8) 0.0283(9) 0.0045(7) 0.0058(7) 0.0006(7)
C9 0.0212(10) 0.0202(8) 0.0208(8) 0.0064(7) 0.0049(7) 0.0041(7)
B1 0.0206(11) 0.0194(9) 0.0143(8) 0.0014(7) 0.0019(7) 0.0004(8)
Cl6 0.0342(3) 0.0336(2) 0.0232(2) -0.00271(19) -0.00107(18) -0.0030(2)
Cl7 0.0344(3) 0.0385(3) 0.0374(3) 0.0114(2) 0.0081(2) -0.0048(2)
Cl8 0.0400(3) 0.0405(3) 0.01483(18) -0.00523(19) 0.00321(18) -0.0003(2)
Cl9 0.0360(3) 0.0355(3) 0.0438(3) 0.0143(2) -0.0013(2) -0.0084(2)
Cl10 0.0493(3) 0.0356(3) 0.0236(2) 0.0081(2) 0.0135(2) -0.0007(2)
F3 0.0345(7) 0.0368(6) 0.0192(5) 0.0085(5) -0.0040(4) 0.0027(5)
F4 0.0370(7) 0.0266(5) 0.0230(5) -0.0020(4) 0.0118(5) 0.0027(5)
N3 0.0216(8) 0.0237(7) 0.0154(6) 0.0019(6) 0.0011(6) 0.0043(6)
N4 0.0257(9) 0.0223(7) 0.0160(6) 0.0028(6) 0.0031(6) 0.0022(6)
C10 0.0225(10) 0.0256(9) 0.0187(8) 0.0027(7) -0.0012(7) 0.0040(8)
C11 0.0233(11) 0.0318(10) 0.0247(8) 0.0107(8) 0.0048(7) 0.0050(8)
C12 0.0252(11) 0.0329(10) 0.0204(8) 0.0065(8) 0.0049(7) 0.0070(8)
C13 0.0243(10) 0.0269(9) 0.0146(7) 0.0038(7) 0.0027(7) 0.0057(8)
C14 0.0252(10) 0.0277(9) 0.0145(7) -0.0009(7) 0.0002(7) 0.0077(8)
C15 0.0258(10) 0.0240(9) 0.0161(7) 0.0013(7) -0.0004(7) 0.0047(8)
C16 0.0278(11) 0.0250(9) 0.0243(8) 0.0013(7) -0.0044(7) 0.0018(8)
C17 0.0264(11) 0.0240(9) 0.0303(9) 0.0084(8) -0.0005(8) 0.0008(8)
C18 0.0277(11) 0.0258(9) 0.0213(8) 0.0065(7) 0.0037(7) 0.0045(8)
B2 0.0257(12) 0.0254(10) 0.0148(8) 0.0024(8) 0.0038(8) 0.0022(9)

loop_
_atom_type_symbol
_atom_type_description
_atom_type_scat_dispersion_real
_atom_type_scat_dispersion_imag
_atom_type_scat_source
C C 0.0033 0.0016 'International Tables Vol C Tables 4.2.6.8 and 6.1.1.4'
H H 0.0000 0.0000 'International Tables Vol C Tables 4.2.6.8 and 6.1.1.4'
B B 0.0013 0.0007 'International Tables Vol C Tables 4.2.6.8 and 6.1.1.4'
N N 0.0061 0.0033 'International Tables Vol C Tables 4.2.6.8 and 6.1.1.4'
F F 0.0171 0.0103 'International Tables Vol C Tables 4.2.6.8 and 6.1.1.4'
Cl Cl 0.1484 0.1585 'International Tables Vol C Tables 4.2.6.8 and 6.1.1.4'

loop_
_geom_angle_atom_site_label_1
_geom_angle_atom_site_label_2
_geom_angle_atom_site_label_3
_geom_angle
C1 N1 C4 106.58(14)
C1 N1 B1 127.41(14)
C4 N1 B1 126.01(14)
C9 N2 C6 106.45(14)
C9 N2 B1 127.10(14)
C6 N2 B1 126.43(14)
N1 C1 C2 110.29(15)
N1 C1 Cl1 123.10(13)
C2 C1 Cl1 126.60(14)
C3 C2 C1 107.59(15)
C3 C2 Cl2 128.49(14)
C1 C2 Cl2 123.92(14)
C2 C3 C4 106.45(15)
C2 C3 H3 126.8
C4 C3 H3 126.8
C5 C4 N1 119.43(15)
C5 C4 C3 131.22(15)
N1 C4 C3 109.08(15)
C4 C5 C6 123.36(15)
C4 C5 Cl3 118.25(13)
C6 C5 Cl3 118.39(13)
C5 C6 N2 118.97(15)
C5 C6 C7 131.69(15)
N2 C6 C7 109.32(15)
C8 C7 C6 106.16(15)
C8 C7 H7 126.9
C6 C7 H7 126.9
C7 C8 C9 107.31(15)
C7 C8 Cl4 128.05(14)
C9 C8 Cl4 124.60(14)
N2 C9 C8 110.74(15)
N2 C9 Cl5 122.58(13)
C8 C9 Cl5 126.68(14)
F2 B1 F1 111.06(14)
F2 B1 N1 110.45(15)
F1 B1 N1 110.47(14)
F2 B1 N2 109.95(14)
F1 B1 N2 109.53(15)
N1 B1 N2 105.23(13)
C10 N3 C13 106.42(14)
C10 N3 B2 127.42(14)
C13 N3 B2 125.69(15)
C18 N4 C15 106.82(15)
C18 N4 B2 127.30(14)
C15 N4 B2 125.56(15)
N3 C10 C11 110.24(15)
N3 C10 Cl6 122.80(13)
C11 C10 Cl6 126.94(15)
C12 C11 C10 107.56(17)
C12 C11 Cl7 127.71(14)
C10 C11 Cl7 124.73(15)
C11 C12 C13 106.35(15)
C11 C12 H12 126.8
C13 C12 H12 126.8
C14 C13 N3 119.47(16)
C14 C13 C12 131.10(15)
N3 C13 C12 109.42(15)
C15 C14 C13 123.34(15)
C15 C14 Cl8 118.81(14)
C13 C14 Cl8 117.82(14)
C14 C15 N4 119.60(16)
C14 C15 C16 131.29(16)
N4 C15 C16 109.06(16)
C17 C16 C15 106.36(16)
C17 C16 H16 126.8
C15 C16 H16 126.8
C16 C17 C18 107.71(17)
C16 C17 Cl9 127.13(15)
C18 C17 Cl9 125.17(15)
N4 C18 C17 110.05(15)
N4 C18 Cl10 122.99(14)
C17 C18 Cl10 126.96(15)
F4 B2 F3 112.18(14)
F4 B2 N3 110.46(15)
F3 B2 N3 109.46(16)
F4 B2 N4 110.26(16)
F3 B2 N4 108.72(15)
N3 B2 N4 105.53(13)

loop_
_geom_bond_atom_site_label_1
_geom_bond_atom_site_label_2
_geom_bond_distance
Cl1 C1 1.6861(17)
Cl2 C2 1.7094(18)
Cl3 C5 1.7153(16)
Cl4 C8 1.7085(18)
Cl5 C9 1.6968(17)
F1 B1 1.376(2)
F2 B1 1.375(2)
N1 C1 1.337(2)
N1 C4 1.397(2)
N1 B1 1.562(2)
N2 C9 1.338(2)
N2 C6 1.395(2)
N2 B1 1.565(2)
C1 C2 1.409(2)
C2 C3 1.367(2)
C3 C4 1.410(2)
C3 H3 0.9500
C4 C5 1.382(2)
C5 C6 1.391(2)
C6 C7 1.406(2)
C7 C8 1.381(3)
C7 H7 0.9500
C8 C9 1.399(2)
Cl6 C10 1.6878(17)
Cl7 C11 1.708(2)
Cl8 C14 1.7075(16)
Cl9 C17 1.711(2)
Cl10 C18 1.6889(18)
F3 B2 1.375(2)
F4 B2 1.368(2)
N3 C10 1.340(2)
N3 C13 1.3988(19)
N3 B2 1.566(2)
N4 C18 1.337(2)
N4 C15 1.399(2)
N4 B2 1.571(3)
C10 C11 1.411(2)
C11 C12 1.372(3)
C12 C13 1.406(3)
C12 H12 0.9500
C13 C14 1.386(3)
C14 C15 1.384(3)
C15 C16 1.403(3)
C16 C17 1.374(3)
C16 H16 0.9500
C17 C18 1.405(2)

loop_
_geom_torsion_atom_site_label_1
_geom_torsion_atom_site_label_2
_geom_torsion_atom_site_label_3
_geom_torsion_atom_site_label_4
_geom_torsion
C4 N1 C1 C2 0.70(19)
B1 N1 C1 C2 -179.38(15)
C4 N1 C1 Cl1 -179.42(12)
B1 N1 C1 Cl1 0.5(2)
N1 C1 C2 C3 -0.1(2)
Cl1 C1 C2 C3 -179.96(13)
N1 C1 C2 Cl2 -179.92(12)
Cl1 C1 C2 Cl2 0.2(2)
C1 C2 C3 C4 -0.6(2)
Cl2 C2 C3 C4 179.26(14)
C1 N1 C4 C5 173.72(15)
B1 N1 C4 C5 -6.2(2)
C1 N1 C4 C3 -1.05(18)
B1 N1 C4 C3 179.02(15)
C2 C3 C4 C5 -172.95(18)
C2 C3 C4 N1 1.00(19)
N1 C4 C5 C6 -0.3(3)
C3 C4 C5 C6 173.08(18)
N1 C4 C5 Cl3 -179.61(12)
C3 C4 C5 Cl3 -6.2(3)
C4 C5 C6 N2 2.5(3)
Cl3 C5 C6 N2 -178.25(12)
C4 C5 C6 C7 -175.92(18)
Cl3 C5 C6 C7 3.3(3)
C9 N2 C6 C5 -179.84(15)
B1 N2 C6 C5 1.7(2)
C9 N2 C6 C7 -1.11(19)
B1 N2 C6 C7 -179.54(15)
C5 C6 C7 C8 178.73(18)
N2 C6 C7 C8 0.22(19)
C6 C7 C8 C9 0.7(2)
C6 C7 C8 Cl4 -176.95(14)
C6 N2 C9 C8 1.59(19)
B1 N2 C9 C8 -179.99(15)
C6 N2 C9 Cl5 -177.67(13)
B1 N2 C9 Cl5 0.8(2)
C7 C8 C9 N2 -1.5(2)
Cl4 C8 C9 N2 176.29(13)
C7 C8 C9 Cl5 177.74(14)
Cl4 C8 C9 Cl5 -4.5(2)
C1 N1 B1 F2 -52.5(2)
C4 N1 B1 F2 127.38(16)
C1 N1 B1 F1 70.7(2)
C4 N1 B1 F1 -109.36(17)
C1 N1 B1 N2 -171.14(15)
C4 N1 B1 N2 8.8(2)
C9 N2 B1 F2 56.4(2)
C6 N2 B1 F2 -125.47(17)
C9 N2 B1 F1 -65.9(2)
C6 N2 B1 F1 112.24(17)
C9 N2 B1 N1 175.36(15)
C6 N2 B1 N1 -6.5(2)
C13 N3 C10 C11 -0.1(2)
B2 N3 C10 C11 -172.53(17)
C13 N3 C10 Cl6 178.65(14)
B2 N3 C10 Cl6 6.2(3)
N3 C10 C11 C12 0.3(2)
Cl6 C10 C11 C12 -178.37(15)
N3 C10 C11 Cl7 -179.59(14)
Cl6 C10 C11 Cl7 1.8(3)
C10 C11 C12 C13 -0.4(2)
Cl7 C11 C12 C13 179.49(15)
C10 N3 C13 C14 -179.28(17)
B2 N3 C13 C14 -6.7(3)
C10 N3 C13 C12 -0.2(2)
B2 N3 C13 C12 172.46(16)
C11 C12 C13 C14 179.3(2)
C11 C12 C13 N3 0.3(2)
N3 C13 C14 C15 -0.5(3)
C12 C13 C14 C15 -179.4(2)
N3 C13 C14 Cl8 177.85(13)
C12 C13 C14 Cl8 -1.0(3)
C13 C14 C15 N4 2.0(3)
Cl8 C14 C15 N4 -176.37(13)
C13 C14 C15 C16 179.28(19)
Cl8 C14 C15 C16 0.9(3)
C18 N4 C15 C14 177.37(18)
B2 N4 C15 C14 3.6(3)
C18 N4 C15 C16 -0.5(2)
B2 N4 C15 C16 -174.26(17)
C14 C15 C16 C17 -177.2(2)
N4 C15 C16 C17 0.3(2)
C15 C16 C17 C18 0.0(2)
C15 C16 C17 Cl9 179.83(15)
C15 N4 C18 C17 0.5(2)
B2 N4 C18 C17 174.11(17)
C15 N4 C18 Cl10 -179.06(14)
B2 N4 C18 Cl10 -5.4(3)
C16 C17 C18 N4 -0.3(2)
Cl9 C17 C18 N4 179.86(14)
C16 C17 C18 Cl10 179.21(15)
Cl9 C17 C18 Cl10 -0.6(3)
C10 N3 B2 F4 -59.5(2)
C13 N3 B2 F4 129.40(17)
C10 N3 B2 F3 64.5(2)
C13 N3 B2 F3 -106.60(19)
C10 N3 B2 N4 -178.67(16)
C13 N3 B2 N4 10.2(2)
C18 N4 B2 F4 59.5(2)
C15 N4 B2 F4 -127.99(17)
C18 N4 B2 F3 -63.9(2)
C15 N4 B2 F3 108.65(18)
C18 N4 B2 N3 178.79(17)
C15 N4 B2 N3 -8.7(2)
